data_2311492
loop_
_publ_author_name
'Zhu, Shuguang'
'Schriver, Melbourne J.'
'Hendsbee, Arthur D.'
'Masuda, Jason D.'

_publ_section_title
;
 The crystal structures of two isomers of
 5-(phenyl-iso-thia-zol-yl)-1,3,4-oxa-thia-zol-2-one.
;
_journal_issue 'Pt 11'
_journal_name_full 'Acta crystallographica. Section E, Crystallographic communications'
_journal_page_first 1726
_journal_page_last 1731
_journal_paper_doi 10.1107/S2056989017015067
_journal_volume 73
_journal_year 2017
_chemical_formula_iupac 'C11 H6 N2 O2 S2'
_chemical_formula_moiety 'C11 H6 N2 O2 S2'
_chemical_formula_sum 'C11 H6 N2 O2 S2'
_chemical_formula_weight 262.30
_chemical_name_systematic
;
5-(3-Phenylisothiazol-5-yl)-1,3,4-oxathiazol-2-one
;
_space_group_crystal_system triclinic
_space_group_IT_number 2
_space_group_name_Hall '-P 1'
_space_group_name_H-M_alt 'P -1'
_atom_sites_solution_hydrogens geom
_atom_sites_solution_primary direct
_audit_creation_method SHELXL-2014/7
_cell_angle_alpha 87.5620(10)
_cell_angle_beta 78.3410(10)
_cell_angle_gamma 71.6240(10)
_cell_formula_units_Z 4
_cell_length_a 7.2739(7)
_cell_length_b 11.2713(11)
_cell_length_c 14.6909(15)
_cell_measurement_reflns_used 5699
_cell_measurement_temperature 296(2)
_cell_measurement_theta_max 28.57
_cell_measurement_theta_min 2.35
_cell_volume 1119.16(19)
_computing_cell_refinement
;
SAINT (Bruker, 2008)
;
_computing_data_collection
;
APEX2 (Bruker, 2008)
;
_computing_data_reduction
;
SAINT (Bruker, 2008)
;
_computing_publication_material
;
SHELXL2014 (Sheldrick, 2015)
;
_computing_structure_refinement
;
SHELXL2014 (Sheldrick, 2015)
;
_computing_structure_solution
;
SHELXS97 (Sheldrick, 2008)
;
_diffrn_ambient_temperature 296(2)
_diffrn_measured_fraction_theta_full 0.977
_diffrn_measured_fraction_theta_max 0.977
_diffrn_measurement_device_type 'Bruker APEXII CCD'
_diffrn_measurement_method '\f and \w scans'
_diffrn_radiation_source 'fine-focus sealed tube'
_diffrn_radiation_type MoK\a
_diffrn_radiation_wavelength 0.71073
_diffrn_reflns_av_R_equivalents 0.0154
_diffrn_reflns_limit_h_max 8
_diffrn_reflns_limit_h_min -5
_diffrn_reflns_limit_k_max 13
_diffrn_reflns_limit_k_min -13
_diffrn_reflns_limit_l_max 17
_diffrn_reflns_limit_l_min -17
_diffrn_reflns_number 7476
_diffrn_reflns_theta_full 25.000
_diffrn_reflns_theta_max 25.000
_diffrn_reflns_theta_min 1.904
_exptl_absorpt_coefficient_mu 0.464
_exptl_absorpt_correction_T_max 0.9358
_exptl_absorpt_correction_T_min 0.8038
_exptl_absorpt_correction_type multi-scan
_exptl_absorpt_process_details
;
(SADABS; Bruker, 2008)
;
_exptl_crystal_colour colourless
_exptl_crystal_density_diffrn 1.557
_exptl_crystal_description needle
_exptl_crystal_F_000 536
_exptl_crystal_size_max 0.49
_exptl_crystal_size_mid 0.25
_exptl_crystal_size_min 0.14
_refine_diff_density_max 0.334
_refine_diff_density_min -0.231
_refine_ls_extinction_coef 0.031(3)
_refine_ls_extinction_expression Fc^*^=kFc[1+0.001xFc^2^\l^3^/sin(2\q)]^-1/4^
_refine_ls_extinction_method
;
SHELXL2014 (Sheldrick, 2015)
;
_refine_ls_goodness_of_fit_ref 1.036
_refine_ls_hydrogen_treatment constr
_refine_ls_matrix_type full
_refine_ls_number_parameters 308
_refine_ls_number_reflns 3862
_refine_ls_number_restraints 0
_refine_ls_restrained_S_all 1.036
_refine_ls_R_factor_all 0.0349
_refine_ls_R_factor_gt 0.0314
_refine_ls_shift/su_max 0.000
_refine_ls_shift/su_mean 0.000
_refine_ls_structure_factor_coef Fsqd
_refine_ls_weighting_details 'w=1/[\s^2^(Fo^2^)+(0.0697P)^2^+0.2729P] where P=(Fo^2^+2Fc^2^)/3'
_refine_ls_weighting_scheme calc
_refine_ls_wR_factor_gt 0.1015
_refine_ls_wR_factor_ref 0.1060
_reflns_number_gt 3485
_reflns_number_total 3862
_reflns_threshold_expression 'I > 2\s(I)'
_cod_data_source_file hb7705sup1.cif
_cod_data_source_block I
_cod_database_code 2311492
_shelx_space_group_comment
;
The symmetry employed for this shelxl refinement is uniquely defined
by the following loop, which should always be used as a source of
symmetry information in preference to the above space-group names.
They are only intended as comments.
;
_shelx_estimated_absorpt_t_min 0.804
_shelx_estimated_absorpt_t_max 0.936

loop_
_space_group_symop_operation_xyz
'x, y, z'
'-x, -y, -z'

loop_
_atom_site_type_symbol
_atom_site_label
_atom_site_fract_x
_atom_site_fract_y
_atom_site_fract_z
_atom_site_U_iso_or_equiv
_atom_site_adp_type
_atom_site_calc_flag
_atom_site_occupancy
S S1 0.85294(8) 0.03895(4) 0.15683(4) 0.05223(17) Uani d 1
O O1 0.8238(2) 0.18576(13) 0.30252(9) 0.0593(4) Uani d 1
N N1 0.8263(3) 0.12000(15) 0.05875(12) 0.0510(4) Uani d 1
C C1 0.8229(3) 0.17293(17) 0.22295(13) 0.0446(4) Uani d 1
S S2 0.77918(10) 0.29901(5) -0.10629(4) 0.05823(18) Uani d 1
O O2 0.7971(2) 0.27252(11) 0.16249(8) 0.0443(3) Uani d 1
N N2 0.7537(3) 0.44255(17) -0.14107(11) 0.0541(4) Uani d 1
C C2 0.8016(3) 0.23440(17) 0.07498(12) 0.0415(4) Uani d 1
S S3 0.59888(8) 0.83750(5) 0.55508(4) 0.05152(17) Uani d 1
O O3 0.6679(3) 0.59670(16) 0.59752(14) 0.0797(5) Uani d 1
N N3 0.4193(2) 0.89051(14) 0.49359(11) 0.0454(4) Uani d 1
C C3 0.7806(3) 0.33109(18) 0.00604(12) 0.0415(4) Uani d 1
S S4 0.09624(8) 0.94818(4) 0.37616(4) 0.05119(17) Uani d 1
O O4 0.4345(2) 0.68529(12) 0.51338(9) 0.0472(3) Uani d 1
N N4 -0.0487(3) 0.89146(15) 0.33086(11) 0.0479(4) Uani d 1
C C4 0.7628(3) 0.45417(17) 0.01441(12) 0.0419(4) Uani d 1
H H4B 0.7607 0.4931 0.0693 0.050 Uiso calc 1
C C5 0.7479(3) 0.51552(18) -0.07130(12) 0.0410(4) Uani d 1
C C6 0.7266(3) 0.64887(18) -0.08776(13) 0.0425(4) Uani d 1
C C7 0.7228(3) 0.72818(19) -0.01704(14) 0.0503(5) Uani d 1
H H7A 0.7348 0.6969 0.0418 0.060 Uiso calc 1
C C8 0.7015(3) 0.8528(2) -0.03326(18) 0.0604(6) Uani d 1
H H8A 0.6980 0.9050 0.0149 0.073 Uiso calc 1
C C9 0.6854(3) 0.9007(2) -0.12035(19) 0.0652(6) Uani d 1
H H9A 0.6719 0.9847 -0.1312 0.078 Uiso calc 1
C C10 0.6895(4) 0.8231(2) -0.19106(17) 0.0658(6) Uani d 1
H H10A 0.6784 0.8551 -0.2498 0.079 Uiso calc 1
C C11 0.7101(3) 0.6982(2) -0.17573(15) 0.0553(5) Uani d 1
H H11A 0.7129 0.6467 -0.2242 0.066 Uiso calc 1
C C12 0.5796(3) 0.68671(19) 0.56116(15) 0.0526(5) Uani d 1
C C13 0.3557(3) 0.80060(16) 0.47969(12) 0.0396(4) Uani d 1
C C14 0.2024(3) 0.81178(16) 0.42756(12) 0.0399(4) Uani d 1
C C15 0.1224(3) 0.72317(17) 0.40912(12) 0.0411(4) Uani d 1
H H15A 0.1576 0.6415 0.4299 0.049 Uiso calc 1
C C16 -0.0219(3) 0.77277(16) 0.35387(12) 0.0400(4) Uani d 1
C C17 -0.1434(3) 0.70474(18) 0.32326(12) 0.0430(4) Uani d 1
C C18 -0.2967(3) 0.7675(2) 0.27896(14) 0.0523(5) Uani d 1
H H18A -0.3229 0.8525 0.2681 0.063 Uiso calc 1
C C19 -0.4109(3) 0.7038(2) 0.25083(15) 0.0595(6) Uani d 1
H H19A -0.5127 0.7462 0.2207 0.071 Uiso calc 1
C C20 -0.3750(3) 0.5778(2) 0.26715(16) 0.0622(6) Uani d 1
H H20A -0.4528 0.5355 0.2485 0.075 Uiso calc 1
C C21 -0.2239(4) 0.5153(2) 0.31101(18) 0.0665(6) Uani d 1
H H21A -0.1988 0.4303 0.3219 0.080 Uiso calc 1
C C22 -0.1083(3) 0.5782(2) 0.33915(16) 0.0551(5) Uani d 1
H H22A -0.0063 0.5351 0.3690 0.066 Uiso calc 1

loop_
_atom_site_aniso_label
_atom_site_aniso_U_11
_atom_site_aniso_U_22
_atom_site_aniso_U_33
_atom_site_aniso_U_12
_atom_site_aniso_U_13
_atom_site_aniso_U_23
S1 0.0666(4) 0.0408(3) 0.0557(3) -0.0208(2) -0.0206(2) 0.0026(2)
O1 0.0852(11) 0.0496(8) 0.0412(8) -0.0173(7) -0.0144(7) 0.0018(6)
N1 0.0606(11) 0.0476(9) 0.0501(9) -0.0188(8) -0.0199(8) -0.0004(7)
C1 0.0459(10) 0.0403(9) 0.0471(11) -0.0130(8) -0.0093(8) 0.0029(8)
S2 0.0818(4) 0.0563(3) 0.0435(3) -0.0271(3) -0.0187(3) -0.0022(2)
O2 0.0543(8) 0.0386(7) 0.0404(7) -0.0131(6) -0.0127(6) 0.0008(5)
N2 0.0673(11) 0.0586(10) 0.0407(9) -0.0234(9) -0.0148(8) 0.0033(7)
C2 0.0387(9) 0.0452(10) 0.0420(9) -0.0133(8) -0.0108(7) -0.0007(7)
S3 0.0545(3) 0.0546(3) 0.0554(3) -0.0224(2) -0.0255(2) 0.0045(2)
O3 0.0906(13) 0.0567(10) 0.1022(14) -0.0145(9) -0.0602(11) 0.0188(9)
N3 0.0500(9) 0.0432(8) 0.0505(9) -0.0191(7) -0.0202(7) 0.0050(7)
C3 0.0358(9) 0.0496(10) 0.0399(9) -0.0125(8) -0.0105(7) 0.0008(7)
S4 0.0666(3) 0.0398(3) 0.0594(3) -0.0221(2) -0.0330(3) 0.0094(2)
O4 0.0534(8) 0.0396(7) 0.0538(8) -0.0150(6) -0.0225(6) 0.0052(6)
N4 0.0575(10) 0.0443(9) 0.0500(9) -0.0191(7) -0.0244(7) 0.0048(7)
C4 0.0408(10) 0.0469(10) 0.0387(9) -0.0130(8) -0.0099(7) -0.0016(7)
C5 0.0322(9) 0.0530(10) 0.0381(9) -0.0136(7) -0.0070(7) -0.0002(8)
C6 0.0329(9) 0.0512(10) 0.0434(9) -0.0129(7) -0.0084(7) 0.0039(8)
C7 0.0424(10) 0.0569(12) 0.0515(11) -0.0151(9) -0.0098(8) 0.0013(9)
C8 0.0518(12) 0.0536(12) 0.0756(15) -0.0155(10) -0.0120(11) -0.0060(10)
C9 0.0525(13) 0.0535(12) 0.0885(17) -0.0163(10) -0.0142(11) 0.0128(12)
C10 0.0649(15) 0.0684(14) 0.0657(14) -0.0224(11) -0.0186(11) 0.0252(12)
C11 0.0554(12) 0.0638(13) 0.0487(11) -0.0201(10) -0.0139(9) 0.0073(9)
C12 0.0551(12) 0.0499(11) 0.0563(12) -0.0133(9) -0.0248(9) 0.0056(9)
C13 0.0423(10) 0.0378(9) 0.0394(9) -0.0129(7) -0.0094(7) 0.0012(7)
C14 0.0419(10) 0.0391(9) 0.0399(9) -0.0125(7) -0.0115(7) 0.0016(7)
C15 0.0418(10) 0.0377(9) 0.0456(10) -0.0134(7) -0.0119(8) 0.0033(7)
C16 0.0411(10) 0.0416(9) 0.0380(9) -0.0139(7) -0.0081(7) 0.0002(7)
C17 0.0419(10) 0.0496(10) 0.0391(9) -0.0179(8) -0.0046(7) -0.0051(7)
C18 0.0532(12) 0.0622(12) 0.0491(11) -0.0252(10) -0.0164(9) 0.0030(9)
C19 0.0531(12) 0.0857(16) 0.0502(11) -0.0313(11) -0.0171(9) -0.0032(11)
C20 0.0600(14) 0.0822(16) 0.0566(12) -0.0385(12) -0.0090(10) -0.0175(11)
C21 0.0719(16) 0.0575(13) 0.0790(16) -0.0310(11) -0.0153(12) -0.0107(11)
C22 0.0540(12) 0.0494(11) 0.0671(13) -0.0195(9) -0.0170(10) -0.0051(9)

loop_
_atom_type_symbol
_atom_type_description
_atom_type_scat_dispersion_real
_atom_type_scat_dispersion_imag
_atom_type_scat_source
C C 0.0033 0.0016 'International Tables Vol C Tables 4.2.6.8 and 6.1.1.4'
H H 0.0000 0.0000 'International Tables Vol C Tables 4.2.6.8 and 6.1.1.4'
N N 0.0061 0.0033 'International Tables Vol C Tables 4.2.6.8 and 6.1.1.4'
O O 0.0106 0.0060 'International Tables Vol C Tables 4.2.6.8 and 6.1.1.4'
S S 0.1246 0.1234 'International Tables Vol C Tables 4.2.6.8 and 6.1.1.4'

loop_
_geom_angle_atom_site_label_1
_geom_angle_atom_site_label_2
_geom_angle_atom_site_label_3
_geom_angle
N1 S1 C1 93.13(8)
C2 N1 S1 109.43(14)
O1 C1 O2 122.21(17)
O1 C1 S1 131.23(16)
O2 C1 S1 106.56(13)
N2 S2 C3 94.78(9)
C2 O2 C1 111.28(14)
C5 N2 S2 110.54(13)
N1 C2 O2 119.58(17)
N1 C2 C3 124.86(17)
O2 C2 C3 115.55(16)
N3 S3 C12 93.31(9)
C13 N3 S3 108.63(13)
C4 C3 C2 129.89(17)
C4 C3 S2 108.82(14)
C2 C3 S2 121.28(14)
N4 S4 C14 94.50(9)
C13 O4 C12 110.20(15)
C16 N4 S4 110.35(13)
C3 C4 C5 111.36(16)
C3 C4 H4B 124.3
C5 C4 H4B 124.3
N2 C5 C4 114.50(17)
N2 C5 C6 119.40(16)
C4 C5 C6 126.10(16)
C7 C6 C11 118.40(19)
C7 C6 C5 121.30(17)
C11 C6 C5 120.29(18)
C8 C7 C6 120.7(2)
C8 C7 H7A 119.7
C6 C7 H7A 119.7
C7 C8 C9 120.5(2)
C7 C8 H8A 119.7
C9 C8 H8A 119.7
C10 C9 C8 119.4(2)
C10 C9 H9A 120.3
C8 C9 H9A 120.3
C9 C10 C11 120.7(2)
C9 C10 H10A 119.6
C11 C10 H10A 119.6
C10 C11 C6 120.3(2)
C10 C11 H11A 119.9
C6 C11 H11A 119.9
O3 C12 O4 122.3(2)
O3 C12 S3 130.15(18)
O4 C12 S3 107.58(13)
N3 C13 O4 120.27(17)
N3 C13 C14 123.90(17)
O4 C13 C14 115.82(16)
C15 C14 C13 128.92(17)
C15 C14 S4 109.41(14)
C13 C14 S4 121.66(14)
C14 C15 C16 110.62(16)
C14 C15 H15A 124.7
C16 C15 H15A 124.7
N4 C16 C15 115.12(16)
N4 C16 C17 119.36(16)
C15 C16 C17 125.51(16)
C22 C17 C18 118.80(18)
C22 C17 C16 120.93(18)
C18 C17 C16 120.26(17)
C19 C18 C17 120.2(2)
C19 C18 H18A 119.9
C17 C18 H18A 119.9
C20 C19 C18 120.6(2)
C20 C19 H19A 119.7
C18 C19 H19A 119.7
C21 C20 C19 119.5(2)
C21 C20 H20A 120.2
C19 C20 H20A 120.2
C20 C21 C22 120.3(2)
C20 C21 H21A 119.8
C22 C21 H21A 119.8
C17 C22 C21 120.6(2)
C17 C22 H22A 119.7
C21 C22 H22A 119.7

loop_
_geom_bond_atom_site_label_1
_geom_bond_atom_site_label_2
_geom_bond_distance
S1 N1 1.6845(17)
S1 C1 1.7616(19)
O1 C1 1.185(2)
N1 C2 1.271(2)
C1 O2 1.391(2)
S2 N2 1.6406(18)
S2 C3 1.7071(18)
O2 C2 1.364(2)
N2 C5 1.327(2)
C2 C3 1.449(3)
S3 N3 1.6790(16)
S3 C12 1.746(2)
O3 C12 1.187(3)
N3 C13 1.278(2)
C3 C4 1.361(3)
S4 N4 1.6457(17)
S4 C14 1.7084(18)
O4 C13 1.361(2)
O4 C12 1.385(2)
N4 C16 1.329(2)
C4 C5 1.417(3)
C4 H4B 0.9300
C5 C6 1.476(3)
C6 C7 1.390(3)
C6 C11 1.398(3)
C7 C8 1.380(3)
C7 H7A 0.9300
C8 C9 1.380(3)
C8 H8A 0.9300
C9 C10 1.376(4)
C9 H9A 0.9300
C10 C11 1.382(3)
C10 H10A 0.9300
C11 H11A 0.9300
C13 C14 1.447(3)
C14 C15 1.365(3)
C15 C16 1.417(3)
C15 H15A 0.9300
C16 C17 1.479(3)
C17 C22 1.386(3)
C17 C18 1.387(3)
C18 C19 1.384(3)
C18 H18A 0.9300
C19 C20 1.380(4)
C19 H19A 0.9300
C20 C21 1.371(4)
C20 H20A 0.9300
C21 C22 1.386(3)
C21 H21A 0.9300
C22 H22A 0.9300
